data_7709308
loop_
_publ_author_name
'Wang, Yilun'
'Sun, Yue'
'Bai, Wei'
'Zhou, Yan'
'Bao, Xiao'
'Yang, Li'

_publ_section_title
;
 Synthesis, Structure and Aromaticity of Metallapyridinium Complexes
;
_journal_name_full 'Dalton Transactions'
_journal_paper_doi 10.1039/D1DT04096K
_journal_year 2022
_chemical_formula_moiety 'C35 H32 Cl4 N P2 Re'
_chemical_formula_sum 'C35 H32 Cl4 N P2 Re'
_chemical_formula_weight 856.55
_space_group_crystal_system monoclinic
_space_group_IT_number 14
_space_group_name_Hall '-P 2ybc'
_space_group_name_H-M_alt 'P 1 21/c 1'
_atom_sites_solution_hydrogens mixed
_atom_sites_solution_primary direct
_audit_creation_date 2020-10-08
_audit_creation_method
;
Olex2 1.2
(compiled 2018.05.29 svn.r3508 for OlexSys, GUI svn.r5506)
;
_audit_update_record
;
2020-11-18 deposited with the CCDC.	2022-01-18 downloaded from the CCDC.
;
_cell_angle_alpha 90
_cell_angle_beta 108.585(2)
_cell_angle_gamma 90
_cell_formula_units_Z 4
_cell_length_a 17.0191(9)
_cell_length_b 11.9932(6)
_cell_length_c 17.2230(9)
_cell_measurement_reflns_used 9106
_cell_measurement_temperature 110(2)
_cell_measurement_theta_max 27.52
_cell_measurement_theta_min 2.93
_cell_volume 3332.1(3)
_computing_molecular_graphics 'Olex2 (Dolomanov et al., 2009)'
_computing_publication_material 'Olex2 (Dolomanov et al., 2009)'
_computing_structure_refinement 'ShelXL (Sheldrick, 2015)'
_computing_structure_solution 'XS (Sheldrick, 2008)'
_diffrn_ambient_temperature 110.0
_diffrn_measured_fraction_theta_full 0.999
_diffrn_measured_fraction_theta_max 0.999
_diffrn_measurement_device_type 'CCD area detector'
_diffrn_measurement_method 'phi and omega scans'
_diffrn_radiation_monochromator graphite
_diffrn_radiation_type MoK\a
_diffrn_radiation_wavelength 0.71073
_diffrn_reflns_av_R_equivalents 0.0463
_diffrn_reflns_av_unetI/netI 0.0200
_diffrn_reflns_Laue_measured_fraction_full 0.999
_diffrn_reflns_Laue_measured_fraction_max 0.999
_diffrn_reflns_limit_h_max 21
_diffrn_reflns_limit_h_min -21
_diffrn_reflns_limit_k_max 15
_diffrn_reflns_limit_k_min -15
_diffrn_reflns_limit_l_max 22
_diffrn_reflns_limit_l_min -22
_diffrn_reflns_number 81767
_diffrn_reflns_point_group_measured_fraction_full 0.999
_diffrn_reflns_point_group_measured_fraction_max 0.999
_diffrn_reflns_theta_full 26.000
_diffrn_reflns_theta_max 27.000
_diffrn_reflns_theta_min 2.116
_exptl_absorpt_coefficient_mu 4.090
_exptl_absorpt_correction_T_max 0.664
_exptl_absorpt_correction_T_min 0.484
_exptl_absorpt_correction_type multi-scan
_exptl_crystal_colour red
_exptl_crystal_colour_primary red
_exptl_crystal_density_diffrn 1.707
_exptl_crystal_description plate
_exptl_crystal_F_000 1688
_exptl_crystal_size_max 0.2
_exptl_crystal_size_mid 0.15
_exptl_crystal_size_min 0.1
_refine_diff_density_max 0.780
_refine_diff_density_min -0.454
_refine_diff_density_rms 0.073
_refine_ls_extinction_coef 0.00037(6)
_refine_ls_extinction_expression Fc^*^=kFc[1+0.001xFc^2^\l^3^/sin(2\q)]^-1/4^
_refine_ls_extinction_method SHELXL
_refine_ls_goodness_of_fit_ref 1.036
_refine_ls_hydrogen_treatment mixed
_refine_ls_matrix_type full
_refine_ls_number_parameters 395
_refine_ls_number_reflns 7271
_refine_ls_number_restraints 0
_refine_ls_restrained_S_all 1.036
_refine_ls_R_factor_all 0.0173
_refine_ls_R_factor_gt 0.0159
_refine_ls_shift/su_max 0.004
_refine_ls_shift/su_mean 0.000
_refine_ls_structure_factor_coef Fsqd
_refine_ls_weighting_details
;
 w=1/[\s^2^(Fo^2^)+(0.0149P)^2^+3.1320P]
 where P=(Fo^2^+2Fc^2^)/3
;
_refine_ls_weighting_scheme calc
_refine_ls_wR_factor_gt 0.0386
_refine_ls_wR_factor_ref 0.0391
_reflns_Friedel_coverage 0.000
_reflns_number_gt 6936
_reflns_number_total 7271
_reflns_threshold_expression 'I > 2\s(I)'
_cod_data_source_file d1dt04096k2.cif
_cod_data_source_block baiwei8
_cod_database_code 7709308
_shelxl_version_number 2013-2
_shelx_space_group_comment
;
The symmetry employed for this shelxl refinement is uniquely defined
by the following loop, which should always be used as a source of
symmetry information in preference to the above space-group names.
They are only intended as comments.
;
_shelx_estimated_absorpt_t_max 0.685
_shelx_estimated_absorpt_t_min 0.495
_olex2_refinement_description
;
1. Fixed Uiso
 At 1.2 times of:
  All C(H) groups
 At 1.5 times of:
  All C(H,H,H) groups
2.a Ternary CH refined with riding coordinates:
 C5(H5)
2.b Aromatic/amide H refined with riding coordinates:
 C6(H6), C7(H7), C8(H8), C9(H9), C12(H12), C13(H13), C14(H14), C15(H15),
 C16(H16), C18(H18), C19(H19), C20(H20), C21(H21), C22(H22), C24(H24), C25(H25),
  C26(H26), C27(H27), C28(H28), C31(H31), C32(H32), C33(H33), C34(H34), C35(H35)
2.c Idealised Me refined as rotating group:
 C10(H10A,H10B,H10C), C29(H29A,H29B,H29C)
;
_olex2_submission_special_instructions 'No special instructions were received'

loop_
_space_group_symop_operation_xyz
'x, y, z'
'-x, y+1/2, -z+1/2'
'-x, -y, -z'
'x, -y-1/2, z-1/2'

loop_
_atom_site_label
_atom_site_type_symbol
_atom_site_fract_x
_atom_site_fract_y
_atom_site_fract_z
_atom_site_U_iso_or_equiv
_atom_site_adp_type
_atom_site_occupancy
_atom_site_site_symmetry_order
_atom_site_calc_flag
_atom_site_refinement_flags_posn
_atom_site_refinement_flags_adp
_atom_site_refinement_flags_occupancy
_atom_site_disorder_assembly
_atom_site_disorder_group
Re1 Re 0.28674(2) 0.93561(2) 0.29970(2) 0.01195(3) Uani 1 1 d . . . . .
Cl1 Cl 0.33334(3) 0.90825(4) 0.44986(3) 0.02137(10) Uani 1 1 d . . . . .
Cl2 Cl 0.30217(3) 0.73527(4) 0.28864(3) 0.01889(9) Uani 1 1 d . . . . .
Cl3 Cl 0.14898(3) 0.89998(4) 0.31189(3) 0.01877(9) Uani 1 1 d . . . . .
Cl4 Cl 0.57051(3) 0.98097(5) 0.35771(3) 0.02812(12) Uani 1 1 d . . . . .
P1 P 0.21443(3) 0.85271(4) 0.08934(3) 0.01330(9) Uani 1 1 d . . . . .
P2 P 0.25508(3) 1.12370(4) 0.32806(3) 0.01405(10) Uani 1 1 d . . . . .
N1 N 0.41330(10) 0.94819(13) 0.33095(10) 0.0153(3) Uani 1 1 d . . . . .
C1 C 0.46646(12) 0.99436(16) 0.30142(11) 0.0162(4) Uani 1 1 d . . . . .
C2 C 0.44437(12) 1.05780(15) 0.22699(12) 0.0153(4) Uani 1 1 d . . . . .
C3 C 0.36023(12) 1.05605(15) 0.17659(11) 0.0142(4) Uani 1 1 d . . . . .
C4 C 0.29980(11) 1.00123(15) 0.20407(11) 0.0128(3) Uani 1 1 d . . . . .
C5 C 0.22009(12) 0.95245(15) 0.16805(11) 0.0129(3) Uani 1 1 d . . . . .
H5 H 0.1731 1.0069 0.1544 0.015 Uiso 1 1 calc R . . . .
C6 C 0.50258(13) 1.11775(17) 0.20135(12) 0.0197(4) Uani 1 1 d . . . . .
H6 H 0.5589 1.1203 0.2352 0.024 Uiso 1 1 calc R . . . .
C7 C 0.47832(13) 1.17276(17) 0.12741(13) 0.0225(4) Uani 1 1 d . . . . .
H7 H 0.5179 1.2143 0.1110 0.027 Uiso 1 1 calc R . . . .
C8 C 0.39601(13) 1.16806(17) 0.07619(13) 0.0221(4) Uani 1 1 d . . . . .
H8 H 0.3802 1.2051 0.0248 0.027 Uiso 1 1 calc R . . . .
C9 C 0.33796(12) 1.11004(16) 0.10007(12) 0.0173(4) Uani 1 1 d . . . . .
H9 H 0.2823 1.1063 0.0646 0.021 Uiso 1 1 calc R . . . .
C10 C 0.31596(12) 0.80391(17) 0.09607(12) 0.0182(4) Uani 1 1 d . . . . .
H10A H 0.3478 0.8650 0.0829 0.027 Uiso 1 1 calc GR . . . .
H10B H 0.3113 0.7427 0.0572 0.027 Uiso 1 1 calc GR . . . .
H10C H 0.3443 0.7773 0.1518 0.027 Uiso 1 1 calc GR . . . .
C11 C 0.17107(12) 0.92059(16) -0.00888(12) 0.0163(4) Uani 1 1 d . . . . .
C12 C 0.19714(13) 0.89181(17) -0.07539(12) 0.0199(4) Uani 1 1 d . . . . .
H12 H 0.2375 0.8351 -0.0698 0.024 Uiso 1 1 calc R . . . .
C13 C 0.16376(15) 0.94651(18) -0.14979(13) 0.0254(5) Uani 1 1 d . . . . .
H13 H 0.1817 0.9272 -0.1949 0.030 Uiso 1 1 calc R . . . .
C14 C 0.10488(15) 1.02851(19) -0.15866(13) 0.0278(5) Uani 1 1 d . . . . .
H14 H 0.0827 1.0660 -0.2096 0.033 Uiso 1 1 calc R . . . .
C15 C 0.07798(15) 1.05633(18) -0.09334(14) 0.0287(5) Uani 1 1 d . . . . .
H15 H 0.0371 1.1125 -0.0998 0.034 Uiso 1 1 calc R . . . .
C16 C 0.11033(13) 1.00278(18) -0.01857(12) 0.0228(4) Uani 1 1 d . . . . .
H16 H 0.0913 1.0218 0.0259 0.027 Uiso 1 1 calc R . . . .
C17 C 0.15128(12) 0.73395(16) 0.09089(11) 0.0155(4) Uani 1 1 d . . . . .
C18 C 0.15177(13) 0.64232(17) 0.04089(13) 0.0230(4) Uani 1 1 d . . . . .
H18 H 0.1824 0.6446 0.0035 0.028 Uiso 1 1 calc R . . . .
C19 C 0.10703(16) 0.54842(18) 0.04674(15) 0.0303(5) Uani 1 1 d . . . . .
H19 H 0.1076 0.4853 0.0136 0.036 Uiso 1 1 calc R . . . .
C20 C 0.06130(15) 0.54526(19) 0.10031(15) 0.0302(5) Uani 1 1 d . . . . .
H20 H 0.0313 0.4799 0.1044 0.036 Uiso 1 1 calc R . . . .
C21 C 0.05933(14) 0.63687(19) 0.14767(13) 0.0268(5) Uani 1 1 d . . . . .
H21 H 0.0267 0.6351 0.1833 0.032 Uiso 1 1 calc R . . . .
C22 C 0.10454(12) 0.73182(18) 0.14383(12) 0.0208(4) Uani 1 1 d . . . . .
H22 H 0.1035 0.7947 0.1771 0.025 Uiso 1 1 calc R . . . .
C23 C 0.17880(12) 1.18556(15) 0.23869(12) 0.0167(4) Uani 1 1 d . . . . .
C24 C 0.20379(13) 1.23491(17) 0.17691(13) 0.0206(4) Uani 1 1 d . . . . .
H24 H 0.2610 1.2472 0.1853 0.025 Uiso 1 1 calc R . . . .
C25 C 0.14562(15) 1.26609(19) 0.10335(14) 0.0289(5) Uani 1 1 d . . . . .
H25 H 0.1635 1.2977 0.0612 0.035 Uiso 1 1 calc R . . . .
C26 C 0.06208(16) 1.25149(19) 0.09089(15) 0.0330(5) Uani 1 1 d . . . . .
H26 H 0.0225 1.2735 0.0406 0.040 Uiso 1 1 calc R . . . .
C27 C 0.03644(14) 1.20491(19) 0.15180(16) 0.0331(5) Uani 1 1 d . . . . .
H27 H -0.0211 1.1963 0.1440 0.040 Uiso 1 1 calc R . . . .
C28 C 0.09456(13) 1.17032(18) 0.22491(14) 0.0263(5) Uani 1 1 d . . . . .
H28 H 0.0763 1.1359 0.2658 0.032 Uiso 1 1 calc R . . . .
C29 C 0.21022(14) 1.14123(18) 0.41032(13) 0.0234(4) Uani 1 1 d . . . . .
H29A H 0.1608 1.0941 0.3996 0.035 Uiso 1 1 calc GR . . . .
H29B H 0.1947 1.2195 0.4131 0.035 Uiso 1 1 calc GR . . . .
H29C H 0.2510 1.1195 0.4625 0.035 Uiso 1 1 calc GR . . . .
C30 C 0.33917(12) 1.22626(16) 0.35766(11) 0.0157(4) Uani 1 1 d . . . . .
C31 C 0.32314(13) 1.33979(17) 0.34166(13) 0.0225(4) Uani 1 1 d . . . . .
H31 H 0.2684 1.3639 0.3128 0.027 Uiso 1 1 calc R . . . .
C32 C 0.38664(14) 1.41741(18) 0.36765(15) 0.0265(5) Uani 1 1 d . . . . .
H32 H 0.3753 1.4944 0.3567 0.032 Uiso 1 1 calc R . . . .
C33 C 0.46655(13) 1.38271(18) 0.40945(14) 0.0248(4) Uani 1 1 d . . . . .
H33 H 0.5103 1.4357 0.4257 0.030 Uiso 1 1 calc R . . . .
C34 C 0.48284(13) 1.27101(17) 0.42757(12) 0.0204(4) Uani 1 1 d . . . . .
H34 H 0.5375 1.2474 0.4571 0.025 Uiso 1 1 calc R . . . .
C35 C 0.41896(12) 1.19339(16) 0.40250(11) 0.0178(4) Uani 1 1 d . . . . .
H35 H 0.4301 1.1170 0.4162 0.021 Uiso 1 1 calc R . . . .
H1 H 0.4367(17) 0.917(2) 0.3761(17) 0.029(7) Uiso 1 1 d . . . . .

loop_
_atom_site_aniso_label
_atom_site_aniso_U_11
_atom_site_aniso_U_22
_atom_site_aniso_U_33
_atom_site_aniso_U_23
_atom_site_aniso_U_13
_atom_site_aniso_U_12
Re1 0.01287(5) 0.01186(4) 0.01158(4) 0.00077(2) 0.00455(3) -0.00069(3)
Cl1 0.0250(2) 0.0251(2) 0.0135(2) 0.00449(17) 0.00549(18) -0.0018(2)
Cl2 0.0181(2) 0.0131(2) 0.0254(2) 0.00116(17) 0.00665(18) 0.00078(17)
Cl3 0.0184(2) 0.0206(2) 0.0205(2) -0.00127(18) 0.01071(18) -0.00412(18)
Cl4 0.0141(2) 0.0386(3) 0.0271(3) 0.0046(2) 0.00002(19) -0.0022(2)
P1 0.0118(2) 0.0145(2) 0.0138(2) -0.00212(17) 0.00431(17) 0.00022(18)
P2 0.0153(2) 0.0144(2) 0.0142(2) -0.00141(17) 0.00704(18) -0.00034(18)
N1 0.0172(8) 0.0152(8) 0.0120(8) 0.0005(6) 0.0027(6) 0.0012(6)
C1 0.0125(9) 0.0175(9) 0.0172(9) -0.0043(7) 0.0027(7) 0.0002(7)
C2 0.0149(9) 0.0153(9) 0.0163(9) -0.0044(7) 0.0060(7) -0.0005(7)
C3 0.0152(9) 0.0131(9) 0.0158(9) -0.0017(7) 0.0072(7) -0.0002(7)
C4 0.0136(9) 0.0115(8) 0.0128(8) -0.0002(6) 0.0034(7) 0.0006(7)
C5 0.0133(9) 0.0129(8) 0.0129(8) -0.0009(6) 0.0049(7) 0.0001(7)
C6 0.0168(10) 0.0201(10) 0.0235(10) -0.0040(8) 0.0083(8) -0.0036(8)
C7 0.0224(10) 0.0204(10) 0.0289(11) -0.0004(8) 0.0140(9) -0.0058(8)
C8 0.0252(11) 0.0224(10) 0.0214(10) 0.0055(8) 0.0114(8) 0.0007(8)
C9 0.0165(9) 0.0190(9) 0.0173(9) 0.0011(7) 0.0067(7) 0.0003(8)
C10 0.0140(9) 0.0210(10) 0.0206(9) -0.0043(8) 0.0070(7) 0.0023(8)
C11 0.0154(9) 0.0170(9) 0.0147(9) -0.0024(7) 0.0024(7) -0.0026(7)
C12 0.0187(10) 0.0220(10) 0.0188(9) -0.0010(8) 0.0059(8) 0.0007(8)
C13 0.0297(12) 0.0296(11) 0.0185(10) -0.0007(8) 0.0099(9) -0.0034(9)
C14 0.0339(13) 0.0247(11) 0.0205(10) 0.0041(8) 0.0026(9) -0.0010(10)
C15 0.0325(13) 0.0233(11) 0.0261(11) 0.0004(8) 0.0035(10) 0.0086(9)
C16 0.0232(11) 0.0236(11) 0.0201(10) -0.0037(8) 0.0048(8) 0.0040(8)
C17 0.0129(9) 0.0154(9) 0.0171(9) -0.0003(7) 0.0034(7) -0.0006(7)
C18 0.0224(10) 0.0213(10) 0.0269(11) -0.0053(8) 0.0102(9) -0.0016(8)
C19 0.0367(13) 0.0194(11) 0.0359(13) -0.0081(9) 0.0130(11) -0.0045(9)
C20 0.0321(13) 0.0227(11) 0.0352(12) 0.0017(9) 0.0098(10) -0.0102(9)
C21 0.0232(11) 0.0334(12) 0.0251(11) -0.0012(9) 0.0097(9) -0.0080(9)
C22 0.0169(10) 0.0245(10) 0.0208(10) -0.0056(8) 0.0057(8) -0.0037(8)
C23 0.0156(9) 0.0123(9) 0.0216(9) -0.0026(7) 0.0051(8) 0.0022(7)
C24 0.0223(10) 0.0182(10) 0.0224(10) 0.0012(8) 0.0087(8) 0.0053(8)
C25 0.0373(13) 0.0240(11) 0.0243(11) 0.0045(9) 0.0084(10) 0.0095(10)
C26 0.0337(13) 0.0222(11) 0.0323(12) 0.0011(9) -0.0049(10) 0.0083(10)
C27 0.0170(11) 0.0237(11) 0.0502(15) -0.0001(10) -0.0010(10) -0.0012(9)
C28 0.0193(10) 0.0222(11) 0.0373(12) 0.0036(9) 0.0088(9) -0.0012(8)
C29 0.0292(11) 0.0250(10) 0.0219(10) -0.0040(8) 0.0167(9) -0.0032(9)
C30 0.0171(9) 0.0152(9) 0.0166(9) -0.0039(7) 0.0078(7) -0.0029(7)
C31 0.0193(10) 0.0191(10) 0.0280(11) -0.0013(8) 0.0059(8) -0.0008(8)
C32 0.0270(12) 0.0155(10) 0.0361(12) -0.0010(8) 0.0086(10) -0.0036(9)
C33 0.0211(11) 0.0234(11) 0.0312(11) -0.0045(9) 0.0102(9) -0.0077(9)
C34 0.0172(10) 0.0241(10) 0.0211(10) -0.0038(8) 0.0076(8) -0.0018(8)
C35 0.0213(10) 0.0171(9) 0.0174(9) -0.0036(7) 0.0094(8) 0.0000(8)

loop_
_atom_type_symbol
_atom_type_description
_atom_type_scat_dispersion_real
_atom_type_scat_dispersion_imag
_atom_type_scat_source
C C 0.0033 0.0016 'International Tables Vol C Tables 4.2.6.8 and 6.1.1.4'
H H 0.0000 0.0000 'International Tables Vol C Tables 4.2.6.8 and 6.1.1.4'
Cl Cl 0.1484 0.1585 'International Tables Vol C Tables 4.2.6.8 and 6.1.1.4'
N N 0.0061 0.0033 'International Tables Vol C Tables 4.2.6.8 and 6.1.1.4'
P P 0.1023 0.0942 'International Tables Vol C Tables 4.2.6.8 and 6.1.1.4'
Re Re -1.0185 7.2310 'International Tables Vol C Tables 4.2.6.8 and 6.1.1.4'

loop_
_geom_angle_atom_site_label_1
_geom_angle_atom_site_label_2
_geom_angle_atom_site_label_3
_geom_angle
_geom_angle_site_symmetry_1
_geom_angle_site_symmetry_3
_geom_angle_publ_flag
Cl2 Re1 Cl1 86.800(17) . . ?
Cl2 Re1 Cl3 87.976(16) . . ?
Cl3 Re1 Cl1 83.357(16) . . ?
P2 Re1 Cl1 85.989(17) . . ?
P2 Re1 Cl2 168.412(17) . . ?
P2 Re1 Cl3 82.192(16) . . ?
N1 Re1 Cl1 77.03(5) . . ?
N1 Re1 Cl2 87.86(5) . . ?
N1 Re1 Cl3 160.14(5) . . ?
N1 Re1 P2 99.33(5) . . ?
N1 Re1 C5 114.66(7) . . ?
C4 Re1 Cl1 150.89(6) . . ?
C4 Re1 Cl2 107.21(5) . . ?
C4 Re1 Cl3 121.61(6) . . ?
C4 Re1 P2 83.30(5) . . ?
C4 Re1 N1 78.12(7) . . ?
C4 Re1 C5 39.87(7) . . ?
C5 Re1 Cl1 168.27(5) . . ?
C5 Re1 Cl2 92.47(5) . . ?
C5 Re1 Cl3 84.91(5) . . ?
C5 Re1 P2 92.75(5) . . ?
C5 P1 C10 110.58(9) . . ?
C5 P1 C11 108.38(9) . . ?
C5 P1 C17 114.13(9) . . ?
C10 P1 C11 107.75(9) . . ?
C17 P1 C10 108.08(9) . . ?
C17 P1 C11 107.71(9) . . ?
C23 P2 Re1 110.80(6) . . ?
C23 P2 C30 104.15(9) . . ?
C29 P2 Re1 116.25(7) . . ?
C29 P2 C23 104.30(10) . . ?
C29 P2 C30 100.94(9) . . ?
C30 P2 Re1 118.72(6) . . ?
C1 N1 Re1 137.27(14) . . ?
N1 C1 Cl4 117.23(15) . . ?
N1 C1 C2 124.13(18) . . ?
C2 C1 Cl4 118.61(15) . . ?
C3 C2 C1 117.72(17) . . ?
C6 C2 C1 122.85(18) . . ?
C6 C2 C3 119.40(18) . . ?
C2 C3 C4 119.94(17) . . ?
C9 C3 C2 118.96(17) . . ?
C9 C3 C4 121.10(17) . . ?
C3 C4 Re1 140.88(14) . . ?
C3 C4 C5 137.20(17) . . ?
C5 C4 Re1 81.33(11) . . ?
P1 C5 Re1 127.33(10) . . ?
C4 C5 Re1 58.80(9) . . ?
C4 C5 P1 114.75(13) . . ?
C7 C6 C2 120.20(19) . . ?
C6 C7 C8 120.62(19) . . ?
C9 C8 C7 120.19(19) . . ?
C8 C9 C3 120.55(19) . . ?
C12 C11 P1 120.93(15) . . ?
C12 C11 C16 119.46(18) . . ?
C16 C11 P1 119.61(15) . . ?
C13 C12 C11 119.7(2) . . ?
C14 C13 C12 120.6(2) . . ?
C13 C14 C15 120.0(2) . . ?
C14 C15 C16 120.5(2) . . ?
C15 C16 C11 119.8(2) . . ?
C18 C17 P1 119.67(15) . . ?
C22 C17 P1 119.80(15) . . ?
C22 C17 C18 120.49(18) . . ?
C19 C18 C17 119.0(2) . . ?
C18 C19 C20 120.7(2) . . ?
C21 C20 C19 119.9(2) . . ?
C20 C21 C22 120.6(2) . . ?
C21 C22 C17 119.27(19) . . ?
C24 C23 P2 120.47(15) . . ?
C28 C23 P2 120.58(16) . . ?
C28 C23 C24 118.29(19) . . ?
C25 C24 C23 120.5(2) . . ?
C26 C25 C24 120.5(2) . . ?
C27 C26 C25 119.6(2) . . ?
C26 C27 C28 120.2(2) . . ?
C23 C28 C27 120.8(2) . . ?
C31 C30 P2 120.84(15) . . ?
C35 C30 P2 120.20(15) . . ?
C35 C30 C31 118.74(18) . . ?
C32 C31 C30 120.4(2) . . ?
C33 C32 C31 120.1(2) . . ?
C34 C33 C32 120.1(2) . . ?
C33 C34 C35 119.82(19) . . ?
C30 C35 C34 120.78(19) . . ?

loop_
_geom_bond_atom_site_label_1
_geom_bond_atom_site_label_2
_geom_bond_distance
_geom_bond_site_symmetry_2
_geom_bond_publ_flag
Re1 Cl1 2.4733(5) . ?
Re1 Cl2 2.4311(5) . ?
Re1 Cl3 2.4570(5) . ?
Re1 P2 2.4053(5) . ?
Re1 N1 2.0525(17) . ?
Re1 C4 1.9013(18) . ?
Re1 C5 2.1975(18) . ?
Cl4 C1 1.7342(19) . ?
P1 C5 1.7874(18) . ?
P1 C10 1.7928(19) . ?
P1 C11 1.809(2) . ?
P1 C17 1.7896(19) . ?
P2 C23 1.825(2) . ?
P2 C29 1.823(2) . ?
P2 C30 1.8319(19) . ?
N1 C1 1.295(3) . ?
C1 C2 1.434(3) . ?
C2 C3 1.418(3) . ?
C2 C6 1.404(3) . ?
C3 C4 1.423(3) . ?
C3 C9 1.408(3) . ?
C4 C5 1.425(3) . ?
C6 C7 1.376(3) . ?
C7 C8 1.399(3) . ?
C8 C9 1.374(3) . ?
C11 C12 1.397(3) . ?
C11 C16 1.399(3) . ?
C12 C13 1.390(3) . ?
C13 C14 1.377(3) . ?
C14 C15 1.384(3) . ?
C15 C16 1.386(3) . ?
C17 C18 1.398(3) . ?
C17 C22 1.388(3) . ?
C18 C19 1.381(3) . ?
C19 C20 1.384(3) . ?
C20 C21 1.375(3) . ?
C21 C22 1.388(3) . ?
C23 C24 1.397(3) . ?
C23 C28 1.388(3) . ?
C24 C25 1.388(3) . ?
C25 C26 1.380(4) . ?
C26 C27 1.377(4) . ?
C27 C28 1.394(3) . ?
C30 C31 1.399(3) . ?
C30 C35 1.388(3) . ?
C31 C32 1.388(3) . ?
C32 C33 1.385(3) . ?
C33 C34 1.383(3) . ?
C34 C35 1.391(3) . ?
